data_1513862
loop_
_publ_author_name
'Duan, Pingping'
'Yang, Yunfang'
'Ben, Rong'
'Yan, Yiyong'
'Dai, Lu'
'Hong, Mei'
'Wu, Yun-Dong'
'Wang, Dongqi'
'Zhang, Xinhao'
'Zhao, Jing'

_publ_section_title
;
 Palladium-catalyzed benzo[d]isoxazole synthesis by C--H activation/[4 +
 1] annulation
;
_journal_issue 4
_journal_name_full 'Chemical Science'
_journal_page_first 1574
_journal_paper_doi 10.1039/c3sc53228c
_journal_volume 5
_journal_year 2014
_chemical_formula_moiety 'C14 H11 N O'
_chemical_formula_sum 'C14 H11 N O'
_chemical_formula_weight 209.24
_chemical_name_systematic
;
 ?
;
_space_group_IT_number 14
_symmetry_cell_setting monoclinic
_symmetry_space_group_name_Hall '-P 2ybc'
_symmetry_space_group_name_H-M 'P 1 21/c 1'
_atom_sites_solution_hydrogens geom
_atom_sites_solution_primary direct
_atom_sites_solution_secondary difmap
_audit_creation_method SHELXL-97
_cell_angle_alpha 90.00
_cell_angle_beta 94.475(7)
_cell_angle_gamma 90.00
_cell_formula_units_Z 8
_cell_length_a 25.1525(18)
_cell_length_b 11.4250(4)
_cell_length_c 7.5575(3)
_cell_measurement_reflns_used 9601
_cell_measurement_temperature 295(2)
_cell_measurement_theta_max 68.20
_cell_measurement_theta_min 6.60
_cell_volume 2165.16(19)
_computing_cell_refinement 'CrystalClear-SM Auto 2.0 r4'
_computing_data_collection 'CrystalClear-SM Auto 2.0 r4 (Rigaku, 2009)'
_computing_data_reduction 'CrystalClear-SM Auto 2.0 r4'
_computing_molecular_graphics 'CrystalStructure 4.0'
_computing_publication_material 'CrystalStructure 4.0 (Rigaku, 2009)'
_computing_structure_refinement 'SHELXL-97 (Sheldrick, 2008)'
_computing_structure_solution 'SHELXS97 (Sheldrick, 1997)'
_diffrn_ambient_temperature 295(2)
_diffrn_measured_fraction_theta_full 0.977
_diffrn_measured_fraction_theta_max 0.977
_diffrn_measurement_device_type 'Rigaku Saturn944+ CCD'
_diffrn_measurement_method \w
_diffrn_radiation_monochromator graphite
_diffrn_radiation_source 'fine-focus sealed tube'
_diffrn_radiation_type CuK\a
_diffrn_radiation_wavelength 1.54178
_diffrn_reflns_av_R_equivalents 0.0440
_diffrn_reflns_av_sigmaI/netI 0.0471
_diffrn_reflns_limit_h_max 30
_diffrn_reflns_limit_h_min -24
_diffrn_reflns_limit_k_max 13
_diffrn_reflns_limit_k_min -12
_diffrn_reflns_limit_l_max 8
_diffrn_reflns_limit_l_min -9
_diffrn_reflns_number 15741
_diffrn_reflns_theta_full 68.35
_diffrn_reflns_theta_max 68.35
_diffrn_reflns_theta_min 6.56
_exptl_absorpt_coefficient_mu 0.644
_exptl_absorpt_correction_T_max 0.968
_exptl_absorpt_correction_T_min 0.803
_exptl_absorpt_correction_type multi-scan
_exptl_absorpt_process_details 'Jacobson, R. (1998) Private communication'
_exptl_crystal_colour colorless
_exptl_crystal_density_diffrn 1.284
_exptl_crystal_density_method 'not measured'
_exptl_crystal_description prism
_exptl_crystal_F_000 880
_exptl_crystal_size_max 0.30
_exptl_crystal_size_mid 0.10
_exptl_crystal_size_min 0.05
_refine_diff_density_max 0.259
_refine_diff_density_min -0.197
_refine_diff_density_rms 0.044
_refine_ls_extinction_method none
_refine_ls_goodness_of_fit_ref 1.023
_refine_ls_hydrogen_treatment constr
_refine_ls_matrix_type full
_refine_ls_number_parameters 291
_refine_ls_number_reflns 3881
_refine_ls_number_restraints 0
_refine_ls_restrained_S_all 1.023
_refine_ls_R_factor_all 0.0701
_refine_ls_R_factor_gt 0.0491
_refine_ls_shift/su_max 0.000
_refine_ls_shift/su_mean 0.000
_refine_ls_structure_factor_coef Fsqd
_refine_ls_weighting_details 'calc w=1/[\s^2^(Fo^2^)+(0.0881P)^2^+0.0000P] where P=(Fo^2^+2Fc^2^)/3'
_refine_ls_weighting_scheme calc
_refine_ls_wR_factor_gt 0.1300
_refine_ls_wR_factor_ref 0.1466
_reflns_number_gt 2565
_reflns_number_total 3881
_reflns_threshold_expression >2\s(I)
_cod_data_source_file c3sc53228c.txt
_cod_data_source_block a
_cod_original_sg_symbol_H-M 'P 21/c'
_cod_database_code 1513862

loop_
_symmetry_equiv_pos_as_xyz
'x, y, z'
'-x, y+1/2, -z+1/2'
'-x, -y, -z'
'x, -y-1/2, z-1/2'

loop_
_atom_site_label
_atom_site_type_symbol
_atom_site_fract_x
_atom_site_fract_y
_atom_site_fract_z
_atom_site_U_iso_or_equiv
_atom_site_adp_type
_atom_site_occupancy
_atom_site_symmetry_multiplicity
_atom_site_calc_flag
_atom_site_refinement_flags
O1 O 0.44108(4) 0.97186(12) 0.40351(18) 0.0843(4) Uani 1 1 d .
O2 O 0.05775(5) 0.47912(12) 0.6083(2) 0.0918(4) Uani 1 1 d .
N1 N 0.38751(5) 0.98981(12) 0.4427(2) 0.0762(4) Uani 1 1 d .
N2 N 0.11212(6) 0.49602(13) 0.5772(2) 0.0814(5) Uani 1 1 d .
C1 C 0.14279(6) 0.85816(19) 0.5887(3) 0.0891(6) Uani 1 1 d .
H1A H 0.1218 0.8941 0.4919 0.134 Uiso 1 1 calc R
H1B H 0.1368 0.8982 0.6971 0.134 Uiso 1 1 calc R
H1C H 0.1327 0.7775 0.5981 0.134 Uiso 1 1 calc R
C2 C 0.20082(6) 0.86559(14) 0.5559(2) 0.0599(4) Uani 1 1 d .
C3 C 0.23235(6) 0.96002(14) 0.6157(2) 0.0649(4) Uani 1 1 d .
H3 H 0.2172 1.0201 0.6779 0.078 Uiso 1 1 calc R
C4 C 0.28529(6) 0.96604(13) 0.5847(2) 0.0603(4) Uani 1 1 d .
H4 H 0.3055 1.0298 0.6268 0.072 Uiso 1 1 calc R
C5 C 0.30927(5) 0.87804(12) 0.49085(17) 0.0508(4) Uani 1 1 d .
C6 C 0.36564(6) 0.88614(13) 0.45248(18) 0.0546(4) Uani 1 1 d .
C7 C 0.40279(5) 0.79531(14) 0.41952(17) 0.0530(4) Uani 1 1 d .
C8 C 0.44901(6) 0.85466(16) 0.3896(2) 0.0641(4) Uani 1 1 d .
C9 C 0.49593(6) 0.8004(2) 0.3510(2) 0.0800(5) Uani 1 1 d .
H9 H 0.5265 0.8427 0.3314 0.096 Uiso 1 1 calc R
C10 C 0.49471(7) 0.6812(2) 0.3436(2) 0.0810(6) Uani 1 1 d .
H10 H 0.5251 0.6410 0.3159 0.097 Uiso 1 1 calc R
C11 C 0.40301(6) 0.67286(15) 0.4149(2) 0.0631(4) Uani 1 1 d .
H11 H 0.3728 0.6300 0.4373 0.076 Uiso 1 1 calc R
C12 C 0.44922(6) 0.61809(17) 0.3764(2) 0.0761(5) Uani 1 1 d .
H12 H 0.4502 0.5368 0.3720 0.091 Uiso 1 1 calc R
C13 C 0.27788(6) 0.78358(13) 0.43247(19) 0.0579(4) Uani 1 1 d .
H13 H 0.2928 0.7233 0.3702 0.070 Uiso 1 1 calc R
C14 C 0.22495(6) 0.77819(14) 0.4657(2) 0.0614(4) Uani 1 1 d .
H14 H 0.2049 0.7136 0.4260 0.074 Uiso 1 1 calc R
C15 C 0.35814(6) 0.34035(19) 0.4758(3) 0.0903(6) Uani 1 1 d .
H15A H 0.3667 0.2585 0.4798 0.136 Uiso 1 1 calc R
H15B H 0.3784 0.3802 0.5705 0.136 Uiso 1 1 calc R
H15C H 0.3667 0.3723 0.3640 0.136 Uiso 1 1 calc R
C16 C 0.29963(6) 0.35611(14) 0.4961(2) 0.0601(4) Uani 1 1 d .
C17 C 0.26319(6) 0.27290(13) 0.4327(2) 0.0617(4) Uani 1 1 d .
H17 H 0.2751 0.2074 0.3742 0.074 Uiso 1 1 calc R
C18 C 0.20962(6) 0.28478(13) 0.45445(19) 0.0572(4) Uani 1 1 d .
H18 H 0.1860 0.2273 0.4104 0.069 Uiso 1 1 calc R
C19 C 0.19031(5) 0.38100(12) 0.54085(17) 0.0514(4) Uani 1 1 d .
C20 C 0.13332(6) 0.39197(13) 0.56803(18) 0.0554(4) Uani 1 1 d .
C21 C 0.09492(5) 0.30166(14) 0.59109(17) 0.0542(4) Uani 1 1 d .
C22 C 0.04869(6) 0.36208(17) 0.6163(2) 0.0672(4) Uani 1 1 d .
C23 C 0.00088(6) 0.3088(2) 0.6484(2) 0.0828(6) Uani 1 1 d .
H23 H -0.0298 0.3519 0.6637 0.099 Uiso 1 1 calc R
C24 C 0.00144(7) 0.1902(2) 0.6561(2) 0.0823(6) Uani 1 1 d .
H24 H -0.0296 0.1507 0.6792 0.099 Uiso 1 1 calc R
C25 C 0.22692(6) 0.46559(13) 0.60546(19) 0.0601(4) Uani 1 1 d .
H25 H 0.2151 0.5310 0.6642 0.072 Uiso 1 1 calc R
C26 C 0.28034(6) 0.45295(14) 0.5830(2) 0.0645(4) Uani 1 1 d .
H26 H 0.3041 0.5103 0.6268 0.077 Uiso 1 1 calc R
C27 C 0.04710(7) 0.12602(17) 0.6303(2) 0.0779(5) Uani 1 1 d .
H27 H 0.0457 0.0447 0.6349 0.093 Uiso 1 1 calc R
C28 C 0.09415(6) 0.17951(15) 0.5983(2) 0.0658(4) Uani 1 1 d .
H28 H 0.1246 0.1359 0.5818 0.079 Uiso 1 1 calc R

loop_
_atom_site_aniso_label
_atom_site_aniso_U_11
_atom_site_aniso_U_22
_atom_site_aniso_U_33
_atom_site_aniso_U_23
_atom_site_aniso_U_13
_atom_site_aniso_U_12
O1 0.0666(7) 0.0691(9) 0.1175(10) 0.0147(7) 0.0082(6) -0.0132(6)
O2 0.0737(8) 0.0721(10) 0.1315(11) -0.0048(7) 0.0205(7) 0.0161(6)
N1 0.0685(8) 0.0577(10) 0.1017(11) 0.0096(7) 0.0030(7) -0.0057(7)
N2 0.0749(9) 0.0591(10) 0.1115(12) -0.0017(8) 0.0150(8) 0.0078(7)
C1 0.0638(10) 0.0996(15) 0.1042(15) 0.0024(12) 0.0087(9) 0.0144(10)
C2 0.0608(8) 0.0585(11) 0.0595(9) 0.0039(7) 0.0002(6) 0.0092(7)
C3 0.0750(10) 0.0570(11) 0.0626(9) -0.0065(7) 0.0043(7) 0.0152(8)
C4 0.0744(9) 0.0460(10) 0.0591(9) -0.0041(7) -0.0041(7) 0.0033(7)
C5 0.0606(8) 0.0452(9) 0.0459(8) 0.0005(6) -0.0006(6) 0.0019(6)
C6 0.0637(8) 0.0491(10) 0.0500(8) 0.0036(6) -0.0025(6) -0.0048(7)
C7 0.0569(8) 0.0578(10) 0.0439(8) -0.0002(6) 0.0019(6) 0.0009(7)
C8 0.0636(9) 0.0673(12) 0.0611(9) 0.0039(8) 0.0036(7) -0.0073(8)
C9 0.0573(10) 0.1060(17) 0.0775(12) 0.0032(10) 0.0104(8) -0.0064(9)
C10 0.0630(10) 0.1053(17) 0.0748(12) -0.0145(10) 0.0067(8) 0.0137(10)
C11 0.0637(9) 0.0605(12) 0.0647(10) -0.0063(7) 0.0040(7) 0.0003(7)
C12 0.0711(11) 0.0708(13) 0.0857(12) -0.0152(9) 0.0027(8) 0.0113(8)
C13 0.0647(9) 0.0504(10) 0.0586(9) -0.0082(7) 0.0039(6) 0.0020(7)
C14 0.0654(9) 0.0533(10) 0.0645(10) -0.0062(7) -0.0007(7) -0.0020(7)
C15 0.0652(10) 0.0969(15) 0.1088(15) 0.0065(12) 0.0061(9) -0.0012(10)
C16 0.0628(8) 0.0603(10) 0.0571(9) 0.0055(7) 0.0037(6) -0.0052(7)
C17 0.0714(9) 0.0541(10) 0.0606(9) -0.0037(7) 0.0107(7) 0.0000(7)
C18 0.0672(9) 0.0511(10) 0.0533(8) -0.0063(7) 0.0039(6) -0.0078(7)
C19 0.0634(8) 0.0458(9) 0.0447(8) 0.0032(6) 0.0025(6) -0.0028(7)
C20 0.0670(9) 0.0482(10) 0.0507(8) 0.0004(6) 0.0036(6) 0.0051(7)
C21 0.0570(8) 0.0601(11) 0.0452(8) 0.0036(6) 0.0018(6) 0.0012(7)
C22 0.0682(10) 0.0682(13) 0.0656(10) 0.0044(8) 0.0086(7) 0.0094(8)
C23 0.0596(10) 0.1095(17) 0.0805(13) 0.0083(11) 0.0131(8) 0.0092(10)
C24 0.0645(11) 0.1045(17) 0.0776(12) 0.0184(11) 0.0046(8) -0.0137(10)
C25 0.0776(10) 0.0484(10) 0.0543(9) -0.0031(7) 0.0056(7) -0.0047(7)
C26 0.0755(10) 0.0586(11) 0.0584(9) -0.0010(7) -0.0012(7) -0.0171(8)
C27 0.0701(10) 0.0735(13) 0.0894(13) 0.0161(9) 0.0015(8) -0.0103(9)
C28 0.0654(9) 0.0611(12) 0.0704(11) 0.0109(8) 0.0014(7) -0.0008(8)

loop_
_atom_type_symbol
_atom_type_description
_atom_type_scat_dispersion_real
_atom_type_scat_dispersion_imag
_atom_type_scat_source
C C 0.0181 0.0091 'International Tables Vol C Tables 4.2.6.8 and 6.1.1.4'
H H 0.0000 0.0000 'International Tables Vol C Tables 4.2.6.8 and 6.1.1.4'
N N 0.0311 0.0180 'International Tables Vol C Tables 4.2.6.8 and 6.1.1.4'
O O 0.0492 0.0322 'International Tables Vol C Tables 4.2.6.8 and 6.1.1.4'

loop_
_geom_angle_atom_site_label_1
_geom_angle_atom_site_label_2
_geom_angle_atom_site_label_3
_geom_angle
C8 O1 N1 107.85(11)
C22 O2 N2 107.96(11)
C6 N1 O1 106.92(12)
C20 N2 O2 106.71(13)
C2 C1 H1A 109.5
C2 C1 H1B 109.5
H1A C1 H1B 109.5
C2 C1 H1C 109.5
H1A C1 H1C 109.5
H1B C1 H1C 109.5
C14 C2 C3 117.43(14)
C14 C2 C1 120.83(15)
C3 C2 C1 121.74(15)
C4 C3 C2 121.25(14)
C4 C3 H3 119.4
C2 C3 H3 119.4
C3 C4 C5 121.01(14)
C3 C4 H4 119.5
C5 C4 H4 119.5
C13 C5 C4 117.67(13)
C13 C5 C6 121.24(13)
C4 C5 C6 121.09(13)
N1 C6 C7 111.28(13)
N1 C6 C5 118.87(13)
C7 C6 C5 129.85(13)
C8 C7 C11 118.84(14)
C8 C7 C6 104.02(14)
C11 C7 C6 137.13(13)
O1 C8 C7 109.93(14)
O1 C8 C9 126.19(16)
C7 C8 C9 123.88(18)
C10 C9 C8 116.06(16)
C10 C9 H9 122.0
C8 C9 H9 122.0
C9 C10 C12 121.81(16)
C9 C10 H10 119.1
C12 C10 H10 119.1
C12 C11 C7 117.80(15)
C12 C11 H11 121.1
C7 C11 H11 121.1
C11 C12 C10 121.59(18)
C11 C12 H12 119.2
C10 C12 H12 119.2
C14 C13 C5 120.74(14)
C14 C13 H13 119.6
C5 C13 H13 119.6
C13 C14 C2 121.90(14)
C13 C14 H14 119.1
C2 C14 H14 119.1
C16 C15 H15A 109.5
C16 C15 H15B 109.5
H15A C15 H15B 109.5
C16 C15 H15C 109.5
H15A C15 H15C 109.5
H15B C15 H15C 109.5
C17 C16 C26 117.65(14)
C17 C16 C15 120.77(16)
C26 C16 C15 121.56(15)
C18 C17 C16 121.37(14)
C18 C17 H17 119.3
C16 C17 H17 119.3
C17 C18 C19 121.11(13)
C17 C18 H18 119.4
C19 C18 H18 119.4
C18 C19 C25 117.91(13)
C18 C19 C20 121.01(12)
C25 C19 C20 121.06(13)
N2 C20 C21 111.52(13)
N2 C20 C19 119.44(13)
C21 C20 C19 129.03(13)
C22 C21 C28 118.73(14)
C22 C21 C20 103.89(15)
C28 C21 C20 137.35(13)
O2 C22 C21 109.92(14)
O2 C22 C23 126.21(16)
C21 C22 C23 123.85(18)
C24 C23 C22 116.11(16)
C24 C23 H23 121.9
C22 C23 H23 121.9
C23 C24 C27 121.80(16)
C23 C24 H24 119.1
C27 C24 H24 119.1
C26 C25 C19 120.54(14)
C26 C25 H25 119.7
C19 C25 H25 119.7
C25 C26 C16 121.43(14)
C25 C26 H26 119.3
C16 C26 H26 119.3
C28 C27 C24 121.63(19)
C28 C27 H27 119.2
C24 C27 H27 119.2
C27 C28 C21 117.86(15)
C27 C28 H28 121.1
C21 C28 H28 121.1

loop_
_geom_bond_atom_site_label_1
_geom_bond_atom_site_label_2
_geom_bond_distance
O1 C8 1.359(2)
O1 N1 1.4170(17)
O2 C22 1.359(2)
O2 N2 1.4188(18)
N1 C6 1.3105(18)
N2 C20 1.3069(18)
C1 C2 1.502(2)
C1 H1A 0.9600
C1 H1B 0.9600
C1 H1C 0.9600
C2 C14 1.377(2)
C2 C3 1.393(2)
C3 C4 1.372(2)
C3 H3 0.9300
C4 C5 1.3942(19)
C4 H4 0.9300
C5 C13 1.389(2)
C5 C6 1.4721(19)
C6 C7 1.431(2)
C7 C8 1.380(2)
C7 C11 1.399(2)
C8 C9 1.384(2)
C9 C10 1.362(3)
C9 H9 0.9300
C10 C12 1.391(3)
C10 H10 0.9300
C11 C12 1.371(2)
C11 H11 0.9300
C12 H12 0.9300
C13 C14 1.375(2)
C13 H13 0.9300
C14 H14 0.9300
C15 C16 1.502(2)
C15 H15A 0.9600
C15 H15B 0.9600
C15 H15C 0.9600
C16 C17 1.380(2)
C16 C26 1.393(2)
C17 C18 1.377(2)
C17 H17 0.9300
C18 C19 1.3857(19)
C18 H18 0.9300
C19 C25 1.396(2)
C19 C20 1.4693(19)
C20 C21 1.433(2)
C21 C22 1.378(2)
C21 C28 1.397(2)
C22 C23 1.386(2)
C23 C24 1.357(3)
C23 H23 0.9300
C24 C27 1.389(3)
C24 H24 0.9300
C25 C26 1.375(2)
C25 H25 0.9300
C26 H26 0.9300
C27 C28 1.370(2)
C27 H27 0.9300
C28 H28 0.9300
